data_2210117
loop_
_publ_author_name
'Wei Zhou'
'Wei-Xiao Hu'
'Chun-Nian Xia'

_publ_section_title
;
 Methyl
 17,17-ethylenedioxy-7-oxo-15\b,16\b-methylene-5-androstene-3\b-carboxylate
;
_journal_coeditor_code BT2164
_journal_issue 9
_journal_name_full 'Acta Crystallographica Section E'
_journal_page_first o4132
_journal_page_last o4133
_journal_paper_doi 10.1107/S1600536806033745
_journal_volume 62
_journal_year 2006
_chemical_formula_iupac 'C24 H32 O5'
_chemical_formula_moiety 'C24 H32 O5'
_chemical_formula_sum 'C24 H32 O5'
_chemical_formula_weight 400.50
_chemical_name_systematic
;
Methyl
17,17-ethylenedioxy-7-oxo-15\b,16\b-methylene-5-androstene-3\b-carboxylate
;
_space_group_IT_number 19
_symmetry_cell_setting orthorhombic
_symmetry_space_group_name_Hall 'P 2ac 2ab'
_symmetry_space_group_name_H-M 'P 21 21 21'
_atom_sites_solution_hydrogens geom
_atom_sites_solution_primary direct
_atom_sites_solution_secondary difmap
_audit_creation_method SHELXL-97
_cell_angle_alpha 90.00
_cell_angle_beta 90.00
_cell_angle_gamma 90.00
_cell_formula_units_Z 4
_cell_length_a 6.1020(17)
_cell_length_b 14.450(3)
_cell_length_c 23.763(8)
_cell_measurement_reflns_used 25
_cell_measurement_temperature 293(2)
_cell_measurement_theta_max 13.85
_cell_measurement_theta_min 11.99
_cell_volume 2095.3(10)
_computing_cell_refinement 'CAD-4 EXPRESS'
_computing_data_collection 'CAD-4 EXPRESS (Enraf--Nonius, 1994)'
_computing_data_reduction 'XCAD4 (Harms & Wocadlo, (1995)'
_computing_molecular_graphics 'ORTEP-3 for Windows (Version 1.05; Farrugia, 1997)'
_computing_publication_material SHELXL97
_computing_structure_refinement 'SHELXL97 (Sheldrick, 1997)'
_computing_structure_solution 'SHELXS97 (Sheldrick, 1997)'
_diffrn_ambient_temperature 293(2)
_diffrn_measured_fraction_theta_full 1.000
_diffrn_measured_fraction_theta_max 1.000
_diffrn_measurement_device_type 'Enraf--Nonius CAD-4'
_diffrn_measurement_method \w/2\q
_diffrn_radiation_monochromator graphite
_diffrn_radiation_source 'fine-focus sealed tube'
_diffrn_radiation_type MoK\a
_diffrn_radiation_wavelength 0.71073
_diffrn_reflns_av_R_equivalents 0.0230
_diffrn_reflns_av_sigmaI/netI 0.0472
_diffrn_reflns_limit_h_max 7
_diffrn_reflns_limit_h_min 0
_diffrn_reflns_limit_k_max 17
_diffrn_reflns_limit_k_min 0
_diffrn_reflns_limit_l_max 28
_diffrn_reflns_limit_l_min -1
_diffrn_reflns_number 2301
_diffrn_reflns_theta_full 25.16
_diffrn_reflns_theta_max 25.16
_diffrn_reflns_theta_min 1.65
_diffrn_standards_decay_% 0
_diffrn_standards_interval_time 60
_diffrn_standards_number 3
_exptl_absorpt_coefficient_mu 0.088
_exptl_absorpt_correction_type none
_exptl_crystal_colour colourless
_exptl_crystal_density_diffrn 1.270
_exptl_crystal_density_method 'not measured'
_exptl_crystal_description plate
_exptl_crystal_F_000 864
_exptl_crystal_size_max 0.50
_exptl_crystal_size_mid 0.40
_exptl_crystal_size_min 0.20
_refine_diff_density_max 0.201
_refine_diff_density_min -0.176
_refine_ls_extinction_coef 0.006(2)
_refine_ls_extinction_expression Fc^*^=kFc[1+0.001xFc^2^\l^3^/sin(2\q)]^-1/4^
_refine_ls_extinction_method SHELXL97
_refine_ls_goodness_of_fit_ref 1.064
_refine_ls_hydrogen_treatment constr
_refine_ls_matrix_type full
_refine_ls_number_parameters 266
_refine_ls_number_reflns 2190
_refine_ls_number_restraints 0
_refine_ls_restrained_S_all 1.064
_refine_ls_R_factor_all 0.1099
_refine_ls_R_factor_gt 0.0516
_refine_ls_shift/su_max 0.001
_refine_ls_shift/su_mean 0.000
_refine_ls_structure_factor_coef Fsqd
_refine_ls_weighting_details 'calc w=1/[\s^2^(Fo^2^)+(0.0728P)^2^+0.3809P] where P=(Fo^2^+2Fc^2^)/3'
_refine_ls_weighting_scheme calc
_refine_ls_wR_factor_gt 0.1244
_refine_ls_wR_factor_ref 0.1540
_reflns_number_gt 1285
_reflns_number_total 2190
_reflns_threshold_expression I>2\s(I)
_cod_data_source_file bt2164.cif
_cod_data_source_block I
_cod_database_code 2210117
_cod_database_fobs_code 2210117

loop_
_symmetry_equiv_pos_as_xyz
'x, y, z'
'-x+1/2, -y, z+1/2'
'-x, y+1/2, -z+1/2'
'x+1/2, -y+1/2, -z'

loop_
_atom_site_type_symbol
_atom_site_label
_atom_site_fract_x
_atom_site_fract_y
_atom_site_fract_z
_atom_site_U_iso_or_equiv
_atom_site_adp_type
_atom_site_calc_flag
_atom_site_refinement_flags
_atom_site_occupancy
O O1 0.5168(6) 0.2816(3) 1.10540(17) 0.0831(12) Uani d . 1
O O2 0.2056(10) 0.3168(4) 1.1458(3) 0.144(2) Uani d . 1
O O3 0.3455(8) 0.4825(3) 0.84376(17) 0.1056(16) Uani d . 1
O O4 0.8664(7) 0.8599(2) 0.81102(15) 0.0706(10) Uani d . 1
O O5 0.5117(7) 0.8473(3) 0.83701(17) 0.0849(13) Uani d . 1
C C1 0.6343(10) 0.5226(3) 1.0530(2) 0.0668(15) Uani d . 1
H H1A 0.7301 0.5704 1.0677 0.080 Uiso calc R 1
H H1B 0.4864 0.5473 1.0528 0.080 Uiso calc R 1
C C2 0.6412(11) 0.4405(4) 1.0928(2) 0.0740(16) Uani d . 1
H H2A 0.7913 0.4195 1.0971 0.089 Uiso calc R 1
H H2B 0.5875 0.4591 1.1295 0.089 Uiso calc R 1
C C3 0.5019(10) 0.3627(4) 1.0701(2) 0.0693(15) Uani d . 1
H H3 0.3488 0.3829 1.0677 0.083 Uiso calc R 1
C C4 0.5813(10) 0.3357(3) 1.0133(2) 0.0708(15) Uani d . 1
H H4A 0.4883 0.2868 0.9986 0.085 Uiso calc R 1
H H4B 0.7288 0.3112 1.0165 0.085 Uiso calc R 1
C C5 0.5819(8) 0.4154(3) 0.9725(2) 0.0517(12) Uani d . 1
C C6 0.4797(9) 0.4095(3) 0.9237(2) 0.0641(14) Uani d . 1
H H6 0.4059 0.3550 0.9152 0.077 Uiso calc R 1
C C7 0.4763(9) 0.4837(3) 0.8826(2) 0.0607(13) Uani d . 1
C C8 0.6412(7) 0.5600(3) 0.89026(17) 0.0457(11) Uani d . 1
H H8 0.7870 0.5360 0.8810 0.055 Uiso calc R 1
C C9 0.6355(7) 0.5850(3) 0.95359(19) 0.0448(11) Uani d . 1
H H9 0.4808 0.5965 0.9621 0.054 Uiso calc R 1
C C10 0.7020(7) 0.5020(3) 0.99161(19) 0.0476(12) Uani d . 1
C C11 0.7546(9) 0.6755(3) 0.96848(18) 0.0581(13) Uani d . 1
H H11A 0.7105 0.6944 1.0060 0.070 Uiso calc R 1
H H11B 0.9111 0.6636 0.9694 0.070 Uiso calc R 1
C C12 0.7108(9) 0.7551(3) 0.92776(18) 0.0569(13) Uani d . 1
H H12A 0.5589 0.7743 0.9309 0.068 Uiso calc R 1
H H12B 0.8027 0.8074 0.9375 0.068 Uiso calc R 1
C C13 0.7584(8) 0.7251(3) 0.86762(19) 0.0465(11) Uani d . 1
C C14 0.5982(8) 0.6448(3) 0.85509(18) 0.0468(11) Uani d . 1
H H14 0.4568 0.6675 0.8689 0.056 Uiso calc R 1
C C15 0.5694(10) 0.6420(4) 0.7919(2) 0.0673(15) Uani d . 1
H H15 0.4359 0.6139 0.7766 0.081 Uiso calc R 1
C C16 0.6382(11) 0.7369(3) 0.7703(2) 0.0705(15) Uani d . 1
H H16 0.5463 0.7662 0.7416 0.085 Uiso calc R 1
C C17 0.7000(8) 0.7936(3) 0.8209(2) 0.0544(12) Uani d . 1
C C18 1.0075(7) 0.7022(4) 0.8635(2) 0.0629(14) Uani d . 1
H H18A 1.0875 0.7406 0.8893 0.094 Uiso calc R 1
H H18B 1.0578 0.7136 0.8259 0.094 Uiso calc R 1
H H18C 1.0307 0.6383 0.8729 0.094 Uiso calc R 1
C C19 0.9499(8) 0.4831(4) 0.9884(3) 0.0756(17) Uani d . 1
H H19A 0.9934 0.4777 0.9498 0.113 Uiso calc R 1
H H19B 0.9829 0.4266 1.0079 0.113 Uiso calc R 1
H H19C 1.0280 0.5334 1.0057 0.113 Uiso calc R 1
C C20 0.3572(12) 0.2668(4) 1.1420(3) 0.0774(16) Uani d . 1
C C21 0.3952(12) 0.1824(4) 1.1769(2) 0.0819(17) Uani d . 1
H H21A 0.2586 0.1509 1.1828 0.123 Uiso calc R 1
H H21B 0.4561 0.2001 1.2126 0.123 Uiso calc R 1
H H21C 0.4954 0.1420 1.1578 0.123 Uiso calc R 1
C C22 0.7629(13) 0.6525(4) 0.7541(2) 0.087(2) Uani d . 1
H H22A 0.9071 0.6440 0.7705 0.104 Uiso calc R 1
H H22B 0.7487 0.6307 0.7157 0.104 Uiso calc R 1
C C23 0.7601(13) 0.9413(4) 0.7916(3) 0.095(2) Uani d . 1
H H23A 0.7538 0.9424 0.7508 0.114 Uiso calc R 1
H H23B 0.8356 0.9963 0.8046 0.114 Uiso calc R 1
C C24 0.5364(15) 0.9353(5) 0.8162(3) 0.117(3) Uani d . 1
H H24A 0.5195 0.9805 0.8461 0.141 Uiso calc R 1
H H24B 0.4268 0.9476 0.7876 0.141 Uiso calc R 1

loop_
_atom_site_aniso_label
_atom_site_aniso_U_11
_atom_site_aniso_U_22
_atom_site_aniso_U_33
_atom_site_aniso_U_12
_atom_site_aniso_U_13
_atom_site_aniso_U_23
O1 0.058(2) 0.083(3) 0.109(3) 0.008(2) 0.007(3) 0.044(2)
O2 0.120(5) 0.118(4) 0.195(6) 0.048(4) 0.074(4) 0.072(4)
O3 0.123(4) 0.105(3) 0.089(3) -0.057(3) -0.039(3) 0.011(3)
O4 0.070(2) 0.0561(19) 0.086(2) -0.009(2) -0.001(2) 0.0171(19)
O5 0.075(3) 0.076(3) 0.104(3) 0.035(2) 0.012(3) 0.027(2)
C1 0.087(4) 0.052(3) 0.062(3) 0.007(3) -0.006(3) 0.004(2)
C2 0.088(4) 0.072(3) 0.062(3) 0.012(4) 0.001(3) 0.003(3)
C3 0.051(3) 0.075(3) 0.082(4) 0.007(3) 0.002(3) 0.024(3)
C4 0.066(3) 0.051(3) 0.095(4) -0.010(3) -0.007(3) 0.012(3)
C5 0.043(3) 0.045(3) 0.067(3) -0.001(2) 0.001(3) -0.005(2)
C6 0.065(3) 0.052(3) 0.075(4) -0.021(3) 0.001(3) -0.007(3)
C7 0.059(3) 0.060(3) 0.063(3) -0.008(3) -0.004(3) -0.012(3)
C8 0.037(2) 0.043(2) 0.057(3) -0.001(2) 0.001(2) -0.008(2)
C9 0.034(2) 0.043(2) 0.057(3) 0.002(2) -0.002(2) -0.006(2)
C10 0.039(2) 0.042(2) 0.062(3) 0.003(2) -0.005(2) -0.004(2)
C11 0.068(3) 0.052(3) 0.054(3) -0.005(3) -0.009(3) -0.003(2)
C12 0.064(3) 0.045(3) 0.062(3) -0.007(3) -0.002(3) -0.010(2)
C13 0.039(2) 0.045(2) 0.056(3) 0.002(2) -0.002(2) -0.001(2)
C14 0.036(3) 0.053(3) 0.052(3) -0.002(2) 0.002(2) -0.008(2)
C15 0.068(4) 0.075(3) 0.058(3) -0.013(3) -0.008(3) 0.000(3)
C16 0.081(4) 0.072(3) 0.058(3) 0.003(3) -0.012(3) 0.007(3)
C17 0.046(3) 0.051(3) 0.067(3) 0.005(2) 0.006(3) 0.004(2)
C18 0.031(2) 0.069(3) 0.089(4) 0.002(3) 0.002(3) 0.011(3)
C19 0.042(3) 0.072(3) 0.113(5) 0.003(3) -0.006(3) 0.018(3)
C20 0.076(4) 0.075(4) 0.082(4) -0.005(4) -0.002(4) 0.012(3)
C21 0.096(5) 0.069(3) 0.081(4) -0.017(4) -0.001(4) 0.015(3)
C22 0.122(5) 0.079(4) 0.060(3) -0.024(4) 0.027(4) -0.012(3)
C23 0.139(7) 0.060(3) 0.087(4) -0.006(4) -0.029(5) 0.017(3)
C24 0.137(7) 0.078(4) 0.137(7) 0.043(5) 0.040(6) 0.034(4)

loop_
_atom_type_symbol
_atom_type_description
_atom_type_scat_dispersion_real
_atom_type_scat_dispersion_imag
_atom_type_scat_source
C C 0.0033 0.0000 'International Tables Vol C Tables 4.2.6.8 and 6.1.1.4'
H H 0.0000 0.0000 'International Tables Vol C Tables 4.2.6.8 and 6.1.1.4'
O O 0.0106 0.0000 'International Tables Vol C Tables 4.2.6.8 and 6.1.1.4'

loop_
_geom_angle_atom_site_label_1
_geom_angle_atom_site_label_2
_geom_angle_atom_site_label_3
_geom_angle
C20 O1 C3 117.8(4)
C17 O4 C23 106.7(5)
C24 O5 C17 108.4(5)
C2 C1 C10 115.5(4)
C2 C1 H1A 108.4
C10 C1 H1A 108.4
C2 C1 H1B 108.4
C10 C1 H1B 108.4
H1A C1 H1B 107.5
C3 C2 C1 110.1(4)
C3 C2 H2A 109.6
C1 C2 H2A 109.6
C3 C2 H2B 109.6
C1 C2 H2B 109.6
H2A C2 H2B 108.2
O1 C3 C4 107.1(4)
O1 C3 C2 111.2(4)
C4 C3 C2 109.7(5)
O1 C3 H3 109.6
C4 C3 H3 109.6
C2 C3 H3 109.6
C3 C4 C5 112.6(4)
C3 C4 H4A 109.1
C5 C4 H4A 109.1
C3 C4 H4B 109.1
C5 C4 H4B 109.1
H4A C4 H4B 107.8
C6 C5 C4 121.0(4)
C6 C5 C10 123.0(4)
C4 C5 C10 116.0(4)
C5 C6 C7 123.4(5)
C5 C6 H6 118.3
C7 C6 H6 118.3
O3 C7 C6 120.5(5)
O3 C7 C8 122.7(5)
C6 C7 C8 116.8(5)
C7 C8 C14 114.4(4)
C7 C8 C9 105.9(4)
C14 C8 C9 110.2(3)
C7 C8 H8 108.7
C14 C8 H8 108.7
C9 C8 H8 108.7
C11 C9 C8 114.3(4)
C11 C9 C10 113.5(3)
C8 C9 C10 112.3(3)
C11 C9 H9 105.2
C8 C9 H9 105.2
C10 C9 H9 105.2
C5 C10 C19 108.3(4)
C5 C10 C1 108.2(4)
C19 C10 C1 110.1(4)
C5 C10 C9 109.6(4)
C19 C10 C9 111.4(4)
C1 C10 C9 109.3(3)
C12 C11 C9 114.3(4)
C12 C11 H11A 108.7
C9 C11 H11A 108.7
C12 C11 H11B 108.7
C9 C11 H11B 108.7
H11A C11 H11B 107.6
C13 C12 C11 110.3(4)
C13 C12 H12A 109.6
C11 C12 H12A 109.6
C13 C12 H12B 109.6
C11 C12 H12B 109.6
H12A C12 H12B 108.1
C12 C13 C17 116.9(4)
C12 C13 C14 105.9(4)
C17 C13 C14 101.4(4)
C12 C13 C18 107.8(4)
C17 C13 C18 108.6(4)
C14 C13 C18 116.5(4)
C8 C14 C15 123.3(4)
C8 C14 C13 113.2(4)
C15 C14 C13 106.5(4)
C8 C14 H14 103.9
C15 C14 H14 103.9
C13 C14 H14 103.9
C22 C15 C14 120.2(5)
C22 C15 C16 59.2(4)
C14 C15 C16 106.2(4)
C22 C15 H15 118.4
C14 C15 H15 118.4
C16 C15 H15 118.4
C22 C16 C17 121.7(5)
C22 C16 C15 59.3(4)
C17 C16 C15 106.9(4)
C22 C16 H16 117.8
C17 C16 H16 117.8
C15 C16 H16 117.8
O4 C17 O5 104.6(4)
O4 C17 C16 114.6(4)
O5 C17 C16 107.8(4)
O4 C17 C13 113.0(4)
O5 C17 C13 110.0(4)
C16 C17 C13 106.7(4)
C13 C18 H18A 109.5
C13 C18 H18B 109.5
H18A C18 H18B 109.5
C13 C18 H18C 109.5
H18A C18 H18C 109.5
H18B C18 H18C 109.5
C10 C19 H19A 109.5
C10 C19 H19B 109.5
H19A C19 H19B 109.5
C10 C19 H19C 109.5
H19A C19 H19C 109.5
H19B C19 H19C 109.5
O2 C20 O1 122.0(5)
O2 C20 C21 125.5(6)
O1 C20 C21 112.5(6)
C20 C21 H21A 109.5
C20 C21 H21B 109.5
H21A C21 H21B 109.5
C20 C21 H21C 109.5
H21A C21 H21C 109.5
H21B C21 H21C 109.5
C16 C22 C15 61.5(4)
C16 C22 H22A 117.6
C15 C22 H22A 117.6
C16 C22 H22B 117.6
C15 C22 H22B 117.6
H22A C22 H22B 114.7
O4 C23 C24 104.1(5)
O4 C23 H23A 110.9
C24 C23 H23A 110.9
O4 C23 H23B 110.9
C24 C23 H23B 110.9
H23A C23 H23B 109.0
O5 C24 C23 107.2(5)
O5 C24 H24A 110.3
C23 C24 H24A 110.3
O5 C24 H24B 110.3
C23 C24 H24B 110.3
H24A C24 H24B 108.5

loop_
_geom_bond_atom_site_label_1
_geom_bond_atom_site_label_2
_geom_bond_distance
O1 C20 1.324(7)
O1 C3 1.443(6)
O2 C20 1.177(7)
O3 C7 1.220(6)
O4 C17 1.416(6)
O4 C23 1.420(7)
O5 C24 1.373(7)
O5 C17 1.439(6)
C1 C2 1.517(6)
C1 C10 1.545(6)
C1 H1A 0.9700
C1 H1B 0.9700
C2 C3 1.509(7)
C2 H2A 0.9700
C2 H2B 0.9700
C3 C4 1.488(7)
C3 H3 0.9800
C4 C5 1.506(7)
C4 H4A 0.9700
C4 H4B 0.9700
C5 C6 1.318(6)
C5 C10 1.519(6)
C6 C7 1.451(7)
C6 H6 0.9300
C7 C8 1.503(6)
C8 C14 1.506(6)
C8 C9 1.548(6)
C8 H8 0.9800
C9 C11 1.537(6)
C9 C10 1.555(6)
C9 H9 0.9800
C10 C19 1.539(7)
C11 C12 1.527(6)
C11 H11A 0.9700
C11 H11B 0.9700
C12 C13 1.521(6)
C12 H12A 0.9700
C12 H12B 0.9700
C13 C17 1.530(6)
C13 C14 1.546(6)
C13 C18 1.559(6)
C14 C15 1.512(6)
C14 H14 0.9800
C15 C22 1.491(8)
C15 C16 1.524(7)
C15 H15 0.9800
C16 C22 1.489(8)
C16 C17 1.502(7)
C16 H16 0.9800
C18 H18A 0.9599
C18 H18B 0.9599
C18 H18C 0.9599
C19 H19A 0.9599
C19 H19B 0.9599
C19 H19C 0.9599
C20 C21 1.493(8)
C21 H21A 0.9599
C21 H21B 0.9599
C21 H21C 0.9599
C22 H22A 0.9700
C22 H22B 0.9700
C23 C24 1.488(10)
C23 H23A 0.9700
C23 H23B 0.9700
C24 H24A 0.9700
C24 H24B 0.9700

loop_
_geom_hbond_atom_site_label_D
_geom_hbond_atom_site_label_H
_geom_hbond_atom_site_label_A
_geom_hbond_site_symmetry_A
_geom_hbond_distance_DH
_geom_hbond_distance_HA
_geom_hbond_distance_DA
_geom_hbond_angle_DHA
C3 H3 O2 . 0.98 2.26 2.635(8) 101.2
C15 H15 O3 . 0.98 2.54 2.949(7) 104.9
C23 H23A O3 3_656 0.97 2.40 3.333(8) 161.8

loop_
_geom_torsion_atom_site_label_1
_geom_torsion_atom_site_label_2
_geom_torsion_atom_site_label_3
_geom_torsion_atom_site_label_4
_geom_torsion
C10 C1 C2 C3 -55.7(7)
C20 O1 C3 C4 -141.1(5)
C20 O1 C3 C2 99.1(6)
C1 C2 C3 O1 176.3(5)
C1 C2 C3 C4 58.1(6)
O1 C3 C4 C5 -178.0(5)
C2 C3 C4 C5 -57.2(6)
C3 C4 C5 C6 -125.8(5)
C3 C4 C5 C10 53.0(6)
C4 C5 C6 C7 -179.4(5)
C10 C5 C6 C7 1.9(8)
C5 C6 C7 O3 -165.2(5)
C5 C6 C7 C8 15.3(8)
O3 C7 C8 C14 13.8(7)
C6 C7 C8 C14 -166.7(4)
O3 C7 C8 C9 135.4(5)
C6 C7 C8 C9 -45.1(5)
C7 C8 C9 C11 -167.3(4)
C14 C8 C9 C11 -43.1(5)
C7 C8 C9 C10 61.5(5)
C14 C8 C9 C10 -174.3(4)
C6 C5 C10 C19 -107.5(6)
C4 C5 C10 C19 73.7(5)
C6 C5 C10 C1 133.2(5)
C4 C5 C10 C1 -45.6(6)
C6 C5 C10 C9 14.2(6)
C4 C5 C10 C9 -164.6(4)
C2 C1 C10 C5 47.7(6)
C2 C1 C10 C19 -70.5(6)
C2 C1 C10 C9 166.9(5)
C11 C9 C10 C5 -178.1(4)
C8 C9 C10 C5 -46.6(5)
C11 C9 C10 C19 -58.3(5)
C8 C9 C10 C19 73.2(5)
C11 C9 C10 C1 63.5(5)
C8 C9 C10 C1 -165.0(4)
C8 C9 C11 C12 43.1(6)
C10 C9 C11 C12 173.7(4)
C9 C11 C12 C13 -53.3(6)
C11 C12 C13 C17 173.8(4)
C11 C12 C13 C14 61.7(5)
C11 C12 C13 C18 -63.6(5)
C7 C8 C14 C15 -54.3(6)
C9 C8 C14 C15 -173.5(5)
C7 C8 C14 C13 175.0(4)
C9 C8 C14 C13 55.9(5)
C12 C13 C14 C8 -65.7(5)
C17 C13 C14 C8 171.7(4)
C18 C13 C14 C8 54.1(6)
C12 C13 C14 C15 155.7(4)
C17 C13 C14 C15 33.1(5)
C18 C13 C14 C15 -84.6(5)
C8 C14 C15 C22 -90.2(6)
C13 C14 C15 C22 43.2(6)
C8 C14 C15 C16 -153.5(5)
C13 C14 C15 C16 -20.2(5)
C14 C15 C16 C22 115.9(5)
C22 C15 C16 C17 -117.3(5)
C14 C15 C16 C17 -1.3(6)
C23 O4 C17 O5 -30.7(5)
C23 O4 C17 C16 87.1(5)
C23 O4 C17 C13 -150.3(4)
C24 O5 C17 O4 23.0(6)
C24 O5 C17 C16 -99.4(6)
C24 O5 C17 C13 144.7(5)
C22 C16 C17 O4 84.6(6)
C15 C16 C17 O4 148.5(4)
C22 C16 C17 O5 -159.4(5)
C15 C16 C17 O5 -95.5(5)
C22 C16 C17 C13 -41.3(6)
C15 C16 C17 C13 22.6(6)
C12 C13 C17 O4 84.6(5)
C14 C13 C17 O4 -160.8(4)
C18 C13 C17 O4 -37.6(5)
C12 C13 C17 O5 -31.9(6)
C14 C13 C17 O5 82.7(4)
C18 C13 C17 O5 -154.1(4)
C12 C13 C17 C16 -148.6(4)
C14 C13 C17 C16 -34.0(5)
C18 C13 C17 C16 89.2(5)
C3 O1 C20 O2 0.9(9)
C3 O1 C20 C21 -178.4(5)
C17 C16 C22 C15 91.7(5)
C14 C15 C22 C16 -91.6(5)
C17 O4 C23 C24 26.4(7)
C17 O5 C24 C23 -6.7(8)
O4 C23 C24 O5 -12.1(8)

loop_
_cod_related_entry_id
_cod_related_entry_database
_cod_related_entry_code
1 ChemSpider 21178845
